data_4324588
loop_
_publ_author_name
'Paul J. Calderone'
'Paul M. Forster'
'Lauren A. Borkowski'
'Simon J. Teat'
'Mikhail Feygenson'
'Meigan C. Aronson'
'John B. Parise'

_publ_contact_author_address
;Department of Geosciences
255 Earth and Space Sciences Building 
Stony Brook University
Stony Brook, NY 11794-2100
;
_publ_contact_author_email jparise@notes.cc.sunysb.edu
_publ_contact_author_fax '1-631-632-8240 '
_publ_contact_author_name 'John B. Parise'
_publ_contact_author_phone '1-631-632-8196 '
_publ_section_title
;
 Ionothermal Synthesis and Magnetic Studies of Novel Two-Dimensional
 Metal-Formate Frameworks
;
_journal_name_full 'Inorganic Chemistry'
_journal_page_first 2159
_journal_page_last 2167
_journal_paper_doi 10.1021/ic1015548
_journal_volume 50
_journal_year 2011
_chemical_formula_moiety 'C3 H5 Mn O7, C3 H10 O N'
_chemical_formula_sum 'C6 H15 Mn N O8'
_chemical_formula_weight 284.13
_space_group_IT_number 61
_symmetry_cell_setting orthorhombic
_symmetry_Int_Tables_number 61
_symmetry_space_group_name_Hall '-P 2ac 2ab'
_symmetry_space_group_name_H-M 'P b c a'
_atom_sites_solution_hydrogens geom
_atom_sites_solution_primary direct
_atom_sites_solution_secondary difmap
_audit_creation_method SHELXL-97
_cell_angle_alpha 90.00
_cell_angle_beta 90.00
_cell_angle_gamma 90.00
_cell_formula_units_Z 8
_cell_length_a 8.2700(7)
_cell_length_b 16.2939(14)
_cell_length_c 17.0155(15)
_cell_measurement_reflns_used 9461
_cell_measurement_temperature 90(2)
_cell_measurement_theta_max 33.64
_cell_measurement_theta_min 3.03
_cell_volume 2292.8(3)
_computing_cell_refinement 'Bruker SAINT v7.56a'
_computing_data_collection 'Bruker APEX 2'
_computing_data_reduction 'Bruker SAINT v7.56a'
_computing_molecular_graphics 'ORTEP-3 V 2.02'
_computing_publication_material 'WINGX (Farrugia, 1998)'
_computing_structure_refinement 'SHELXL-97 (Sheldrick, 1997)'
_computing_structure_solution 'SHELXL-97 (Sheldrick, 1997)'
_diffrn_ambient_temperature 90(2)
_diffrn_measured_fraction_theta_full 0.998
_diffrn_measured_fraction_theta_max 0.998
_diffrn_measurement_device_type 'Bruker APEX II CCD diffractometer'
_diffrn_measurement_method '\w rotation with narrow frames'
_diffrn_radiation_monochromator 'silicon 111'
_diffrn_radiation_type synchrotron
_diffrn_radiation_wavelength 0.77490
_diffrn_reflns_av_R_equivalents 0.0628
_diffrn_reflns_av_sigmaI/netI 0.0379
_diffrn_reflns_limit_h_max 11
_diffrn_reflns_limit_h_min -11
_diffrn_reflns_limit_k_max 23
_diffrn_reflns_limit_k_min -23
_diffrn_reflns_limit_l_max 24
_diffrn_reflns_limit_l_min -24
_diffrn_reflns_number 31217
_diffrn_reflns_theta_full 33.64
_diffrn_reflns_theta_max 33.64
_diffrn_reflns_theta_min 3.02
_diffrn_source 'Advanced Light Source station 11.3.1'
_diffrn_standards_number 0
_exptl_absorpt_coefficient_mu 1.485
_exptl_absorpt_correction_T_max 0.7466
_exptl_absorpt_correction_T_min 0.6416
_exptl_absorpt_correction_type multi-scan
_exptl_absorpt_process_details 'SADABS 2008/1 Bruker AXS Madison WI USA'
_exptl_crystal_colour 'pale pink'
_exptl_crystal_density_diffrn 1.646
_exptl_crystal_description laths
_exptl_crystal_F_000 1176
_exptl_crystal_size_max 0.37
_exptl_crystal_size_mid 0.14
_exptl_crystal_size_min 0.02
_refine_diff_density_max 0.400
_refine_diff_density_min -0.363
_refine_diff_density_rms 0.064
_refine_ls_extinction_method none
_refine_ls_goodness_of_fit_ref 0.731
_refine_ls_hydrogen_treatment mixed
_refine_ls_matrix_type full
_refine_ls_number_parameters 172
_refine_ls_number_reflns 3494
_refine_ls_number_restraints 9
_refine_ls_restrained_S_all 0.734
_refine_ls_R_factor_all 0.0303
_refine_ls_R_factor_gt 0.0263
_refine_ls_shift/su_max 0.001
_refine_ls_shift/su_mean 0.000
_refine_ls_structure_factor_coef Fsqd
_refine_ls_weighting_details 'calc w=1/[\s^2^(Fo^2^)+(0.0547P)^2^+2.6306P] where P=(Fo^2^+2Fc^2^)/3'
_refine_ls_weighting_scheme calc
_refine_ls_wR_factor_gt 0.0715
_refine_ls_wR_factor_ref 0.0757
_reflns_number_gt 3127
_reflns_number_total 3494
_reflns_threshold_expression >2sigma(I)
_cod_data_source_file ic1015548_si_002_5.cif
_cod_data_source_block structure5
_cod_database_code 4324588

loop_
_symmetry_equiv_pos_as_xyz
'x, y, z'
'-x+1/2, -y, z+1/2'
'-x, y+1/2, -z+1/2'
'x+1/2, -y+1/2, -z'
'-x, -y, -z'
'x-1/2, y, -z-1/2'
'x, -y-1/2, z-1/2'
'-x-1/2, y-1/2, z'

loop_
_atom_site_label
_atom_site_type_symbol
_atom_site_fract_x
_atom_site_fract_y
_atom_site_fract_z
_atom_site_U_iso_or_equiv
_atom_site_adp_type
_atom_site_occupancy
_atom_site_symmetry_multiplicity
_atom_site_calc_flag
_atom_site_refinement_flags
Mn1 Mn 0.72432(2) 0.187566(10) 0.619091(10) 0.00924(6) Uani 1 1 d .
O1 O 0.70944(11) 0.31402(5) 0.67069(5) 0.01340(17) Uani 1 1 d D
O5 O 0.72128(12) -0.06762(5) 0.57109(6) 0.01751(18) Uani 1 1 d .
O2 O 0.73532(11) 0.06879(5) 0.56580(6) 0.01662(18) Uani 1 1 d .
O7 O 0.98492(10) 0.15794(5) 0.83446(5) 0.01294(16) Uani 1 1 d .
C5A C 0.72756(14) 0.05354(8) 0.36911(8) 0.0149(2) Uani 1 1 d .
H6A H 0.6565 0.0553 0.4159 0.018 Uiso 1 1 calc R
H7A H 0.6605 0.0386 0.3231 0.018 Uiso 1 1 calc R
O6 O 0.47014(10) 0.28591(5) 0.41936(5) 0.01399(16) Uani 1 1 d .
O8A O 0.90799(11) 0.13736(6) 0.28876(5) 0.01607(17) Uani 1 1 d D
H10A H 0.855(2) 0.1525(11) 0.2505(10) 0.024 Uiso 1 1 d D
O4 O 0.81745(11) 0.14570(5) 0.73263(5) 0.01436(17) Uani 1 1 d .
O3 O 0.64005(10) 0.24576(5) 0.51271(5) 0.01495(17) Uani 1 1 d .
N1A N 0.78989(13) -0.08865(7) 0.41265(6) 0.01373(19) Uani 1 1 d D
C1 C 0.71448(15) 0.00268(8) 0.60152(7) 0.0150(2) Uani 1 1 d D
C4A C 0.85807(15) -0.01077(8) 0.38110(7) 0.0155(2) Uani 1 1 d .
H4A H 0.9123 -0.0219 0.3303 0.019 Uiso 1 1 calc R
H5A H 0.9403 0.0106 0.4181 0.019 Uiso 1 1 calc R
C2 C 0.51012(14) 0.24017(7) 0.47629(7) 0.0136(2) Uani 1 1 d D
C6A C 0.80238(16) 0.13763(8) 0.35597(7) 0.0176(2) Uani 1 1 d .
H8A H 0.7155 0.1786 0.3479 0.021 Uiso 1 1 calc R
H9A H 0.8644 0.1539 0.4032 0.021 Uiso 1 1 calc R
C3 C 0.94691(14) 0.16919(7) 0.76319(7) 0.0121(2) Uani 1 1 d D
HWA1 H 0.6218(18) 0.3255(10) 0.6866(11) 0.018 Uiso 1 1 d D
HWA2 H 0.732(2) 0.3489(10) 0.6363(10) 0.018 Uiso 1 1 d D
H1A H 0.7052(19) -0.1060(11) 0.3851(10) 0.018 Uiso 1 1 d D
H2A H 0.753(2) -0.0793(11) 0.4617(9) 0.018 Uiso 1 1 d D
H3A H 0.863(2) -0.1297(10) 0.4128(10) 0.018 Uiso 1 1 d D
HC11 H 0.693(2) 0.0068(10) 0.6573(8) 0.015 Uiso 1 1 d D
HC13 H 0.4346(19) 0.1975(9) 0.4908(10) 0.015 Uiso 1 1 d D
HC15 H 1.0252(19) 0.1965(9) 0.7305(9) 0.015 Uiso 1 1 d D

loop_
_atom_site_aniso_label
_atom_site_aniso_U_11
_atom_site_aniso_U_22
_atom_site_aniso_U_33
_atom_site_aniso_U_23
_atom_site_aniso_U_13
_atom_site_aniso_U_12
Mn1 0.00964(10) 0.01113(10) 0.00694(9) 0.00073(5) 0.00008(5) -0.00010(5)
O1 0.0153(4) 0.0144(4) 0.0105(4) 0.0006(3) 0.0013(3) 0.0001(3)
O5 0.0259(5) 0.0127(4) 0.0139(4) -0.0005(3) -0.0006(3) 0.0008(3)
O2 0.0236(4) 0.0132(4) 0.0131(4) -0.0001(3) 0.0015(3) 0.0004(3)
O7 0.0125(4) 0.0173(4) 0.0090(4) 0.0011(3) -0.0013(3) -0.0016(3)
C5A 0.0148(5) 0.0159(5) 0.0141(5) 0.0022(4) 0.0008(4) 0.0015(4)
O6 0.0124(4) 0.0184(4) 0.0112(4) 0.0038(3) -0.0014(3) 0.0008(3)
O8A 0.0163(4) 0.0193(4) 0.0126(4) 0.0030(3) -0.0013(3) -0.0010(3)
O4 0.0141(4) 0.0181(4) 0.0108(4) 0.0026(3) -0.0027(3) -0.0021(3)
O3 0.0144(4) 0.0187(4) 0.0117(4) 0.0036(3) -0.0030(3) -0.0007(3)
N1A 0.0148(5) 0.0146(5) 0.0118(4) 0.0013(3) -0.0011(4) -0.0005(3)
C1 0.0172(5) 0.0159(5) 0.0119(5) -0.0008(4) 0.0007(4) 0.0007(4)
C4A 0.0145(5) 0.0153(5) 0.0167(5) 0.0029(4) 0.0013(4) -0.0006(4)
C2 0.0139(5) 0.0148(5) 0.0120(5) 0.0019(4) -0.0005(4) -0.0004(4)
C6A 0.0228(6) 0.0160(5) 0.0141(5) 0.0000(4) 0.0014(5) 0.0015(4)
C3 0.0131(5) 0.0131(5) 0.0101(5) 0.0005(4) 0.0003(4) 0.0002(4)

loop_
_atom_type_symbol
_atom_type_description
_atom_type_scat_dispersion_real
_atom_type_scat_dispersion_imag
_atom_type_scat_source
C C -0.0020 0.0020 'WCROMER Program in WinGX L.Kissel & R.H.Pratt Acta Cryst A46 170 1990'
H H 0.0000 0.0000 'WCROMER Program in WinGX L.Kissel & R.H.Pratt Acta Cryst A46 170 1990'
N N -0.0031 0.0040 'WCROMER Program in WinGX L.Kissel & R.H.Pratt Acta Cryst A46 170 1990'
O O -0.0041 0.0074 'WCROMER Program in WinGX L.Kissel & R.H.Pratt Acta Cryst A46 170 1990'
Mn Mn 0.2237 0.8587 'WCROMER Program in WinGX L.Kissel & R.H.Pratt Acta Cryst A46 170 1990'

loop_
_geom_angle_atom_site_label_1
_geom_angle_atom_site_label_2
_geom_angle_atom_site_label_3
_geom_angle
_geom_angle_site_symmetry_1
_geom_angle_site_symmetry_3
O2 Mn1 O3 93.19(4) . .
O2 Mn1 O6 90.72(3) . 4_556
O3 Mn1 O6 87.84(3) . 4_556
O2 Mn1 O7 89.54(3) . 6_557
O3 Mn1 O7 96.19(3) . 6_557
O6 Mn1 O7 175.95(3) 4_556 6_557
O2 Mn1 O4 94.43(4) . .
O3 Mn1 O4 172.09(3) . .
O6 Mn1 O4 89.92(3) 4_556 .
O7 Mn1 O4 86.03(3) 6_557 .
O2 Mn1 O1 177.86(4) . .
O3 Mn1 O1 84.67(3) . .
O6 Mn1 O1 89.23(3) 4_556 .
O7 Mn1 O1 90.67(3) 6_557 .
O4 Mn1 O1 87.71(3) . .
Mn1 O1 HWA1 113.6(13) . .
Mn1 O1 HWA2 109.7(13) . .
HWA1 O1 HWA2 106.4(17) . .
C1 O2 Mn1 124.62(8) . .
C3 O7 Mn1 122.63(8) . 6_657
C4A C5A C6A 110.65(10) . .
C4A C5A H6A 109.5 . .
C6A C5A H6A 109.5 . .
C4A C5A H7A 109.5 . .
C6A C5A H7A 109.5 . .
H6A C5A H7A 108.1 . .
C2 O6 Mn1 126.16(8) . 4_456
C6A O8A H10A 107.6(14) . .
C3 O4 Mn1 124.96(8) . .
C2 O3 Mn1 131.64(8) . .
C4A N1A H1A 112.3(12) . .
C4A N1A H2A 108.6(12) . .
H1A N1A H2A 106.0(16) . .
C4A N1A H3A 112.1(11) . .
H1A N1A H3A 107.2(17) . .
H2A N1A H3A 110.4(15) . .
O2 C1 O5 125.37(12) . .
O2 C1 HC11 116.3(10) . .
O5 C1 HC11 118.4(10) . .
N1A C4A C5A 111.57(10) . .
N1A C4A H4A 109.3 . .
C5A C4A H4A 109.3 . .
N1A C4A H5A 109.3 . .
C5A C4A H5A 109.3 . .
H4A C4A H5A 108.0 . .
O3 C2 O6 124.31(11) . .
O3 C2 HC13 118.9(10) . .
O6 C2 HC13 116.8(10) . .
O8A C6A C5A 111.18(10) . .
O8A C6A H8A 109.4 . .
C5A C6A H8A 109.4 . .
O8A C6A H9A 109.4 . .
C5A C6A H9A 109.4 . .
H8A C6A H9A 108.0 . .
O4 C3 O7 124.52(11) . .
O4 C3 HC15 118.5(10) . .
O7 C3 HC15 117.0(10) . .

loop_
_geom_bond_atom_site_label_1
_geom_bond_atom_site_label_2
_geom_bond_distance
_geom_bond_site_symmetry_2
Mn1 O2 2.1392(9) .
Mn1 O3 2.1591(8) .
Mn1 O6 2.1789(9) 4_556
Mn1 O7 2.1858(9) 6_557
Mn1 O4 2.1888(9) .
Mn1 O1 2.2431(9) .
O1 HWA1 0.796(14) .
O1 HWA2 0.836(15) .
O5 C1 1.2584(15) .
O2 C1 1.2487(15) .
O7 C3 1.2660(13) .
O7 Mn1 2.1858(9) 6_657
C5A C4A 1.5182(17) .
C5A C6A 1.5198(18) .
C5A H6A 0.9900 .
C5A H7A 0.9900 .
O6 C2 1.2661(14) .
O6 Mn1 2.1789(9) 4_456
O8A C6A 1.4391(15) .
O8A H10A 0.825(14) .
O4 C3 1.2503(14) .
O3 C2 1.2437(14) .
N1A C4A 1.4888(16) .
N1A H1A 0.889(14) .
N1A H2A 0.902(14) .
N1A H3A 0.904(14) .
C1 HC11 0.969(13) .
C4A H4A 0.9900 .
C4A H5A 0.9900 .
C2 HC13 0.967(13) .
C6A H8A 0.9900 .
C6A H9A 0.9900 .
C3 HC15 0.963(13) .

loop_
_geom_hbond_atom_site_label_D
_geom_hbond_atom_site_label_H
_geom_hbond_atom_site_label_A
_geom_hbond_distance_DH
_geom_hbond_distance_HA
_geom_hbond_distance_DA
_geom_hbond_angle_DHA
_geom_hbond_site_symmetry_A
O8A H10A O1 0.825(14) 1.892(15) 2.7129(13) 172.9(19) 7_565
O1 HWA1 O8A 0.796(14) 1.915(14) 2.7054(13) 171.6(18) 4_456
O1 HWA2 O5 0.836(15) 1.798(15) 2.6305(13) 174(2) 8_765
N1A H1A O7 0.889(14) 1.982(14) 2.8653(13) 171.8(18) 2_654
N1A H2A O5 0.902(14) 1.889(15) 2.7762(14) 167.4(16) .
N1A H3A O6 0.904(14) 1.948(14) 2.8512(14) 175.9(16) 8_755
N1A H3A O3 0.904(14) 2.647(16) 3.2425(14) 124.2(13) 8_755
